data_7115970
loop_
_publ_author_name
'Zhifeng Zhu'
'Yue-Ling Bai'
'Liangliang Zhang'
'Daofeng Sun'
'Jianhui Fang'
'Shourong Zhu'

_publ_section_title
;
 Two nanocage anionic metal-organic frameworks with rht topology and
 {[M(H2O)6]6}12+ charge aggregation for rapid and selective adsorption of
 cationic dyes
;
_journal_name_full Chem.Commun.
_journal_page_first 14674
_journal_paper_doi 10.1039/C4cc07365G
_journal_volume 50
_journal_year 2014
_chemical_formula_sum 'C216 H96 Co18 N48 O156'
_chemical_formula_weight 6920.15
_chemical_name_systematic
; 
 ? 
;
_space_group_IT_number 225
_symmetry_cell_setting cubic
_symmetry_space_group_name_Hall '-F 4 2 3'
_symmetry_space_group_name_H-M 'F m -3 m'
_atom_sites_solution_hydrogens geom
_atom_sites_solution_primary direct
_atom_sites_solution_secondary difmap
_audit_creation_method SHELXL-97
_cell_angle_alpha 90.00
_cell_angle_beta 90.00
_cell_angle_gamma 90.00
_cell_formula_units_Z 4
_cell_length_a 39.7703(2)
_cell_length_b 39.7703(2)
_cell_length_c 39.7703(2)
_cell_measurement_temperature 150(2)
_cell_volume 62903.8(5)
_computing_structure_refinement 'SHELXL-97 (Sheldrick, 1997)'
_computing_structure_solution 'SHELXS-97 (Sheldrick, 1990)'
_diffrn_ambient_temperature 150(2)
_diffrn_measured_fraction_theta_full 0.995
_diffrn_measured_fraction_theta_max 0.995
_diffrn_measurement_device_type 'SuperNova, Dual, Cu at zero, Eos'
_diffrn_measurement_method '\w scans'
_diffrn_radiation_monochromator mirror
_diffrn_radiation_source 'SuperNova (Cu) X-ray Source'
_diffrn_radiation_type MoK\a
_diffrn_radiation_wavelength 0.71073
_diffrn_reflns_av_R_equivalents 0.0222
_diffrn_reflns_av_sigmaI/netI 0.0370
_diffrn_reflns_limit_h_max 48
_diffrn_reflns_limit_h_min -38
_diffrn_reflns_limit_k_max 49
_diffrn_reflns_limit_k_min -49
_diffrn_reflns_limit_l_max 43
_diffrn_reflns_limit_l_min -49
_diffrn_reflns_number 107355
_diffrn_reflns_theta_full 26.35
_diffrn_reflns_theta_max 26.35
_diffrn_reflns_theta_min 1.70
_exptl_absorpt_coefficient_mu 0.513
_exptl_absorpt_correction_T_max 0.9043
_exptl_absorpt_correction_T_min 0.8781
_exptl_absorpt_correction_type multi-scan
_exptl_crystal_colour red
_exptl_crystal_density_diffrn 0.731
_exptl_crystal_density_method 'not measured'
_exptl_crystal_description polyhedron
_exptl_crystal_F_000 13848
_exptl_crystal_size_max 0.26
_exptl_crystal_size_mid 0.22
_exptl_crystal_size_min 0.20
_platon_squeeze_details
;
;
_refine_diff_density_max 0.424
_refine_diff_density_min -0.587
_refine_diff_density_rms 0.069
_refine_ls_extinction_method none
_refine_ls_goodness_of_fit_ref 0.971
_refine_ls_hydrogen_treatment constr
_refine_ls_matrix_type full
_refine_ls_number_parameters 127
_refine_ls_number_reflns 3142
_refine_ls_number_restraints 0
_refine_ls_restrained_S_all 0.971
_refine_ls_R_factor_all 0.0703
_refine_ls_R_factor_gt 0.0565
_refine_ls_shift/su_max 0.001
_refine_ls_shift/su_mean 0.000
_refine_ls_structure_factor_coef Fsqd
_refine_ls_weighting_details 'calc w=1/[\s^2^(Fo^2^)+(0.1274P)^2^+0.0000P] where P=(Fo^2^+2Fc^2^)/3'
_refine_ls_weighting_scheme calc
_refine_ls_wR_factor_gt 0.1875
_refine_ls_wR_factor_ref 0.1920
_reflns_number_gt 2071
_reflns_number_total 3142
_reflns_threshold_expression >2sigma(I)
_cod_data_source_file c4cc07365g2.cif
_cod_data_source_block cochon
_cod_original_sg_symbol_H-M Fm-3m
_cod_database_code 7115970

loop_
_symmetry_equiv_pos_as_xyz
'x, y, z'
'-x, -y, z'
'-x, y, -z'
'x, -y, -z'
'z, x, y'
'z, -x, -y'
'-z, -x, y'
'-z, x, -y'
'y, z, x'
'-y, z, -x'
'y, -z, -x'
'-y, -z, x'
'y, x, -z'
'-y, -x, -z'
'y, -x, z'
'-y, x, z'
'x, z, -y'
'-x, z, y'
'-x, -z, -y'
'x, -z, y'
'z, y, -x'
'z, -y, x'
'-z, y, x'
'-z, -y, -x'
'x, y+1/2, z+1/2'
'-x, -y+1/2, z+1/2'
'-x, y+1/2, -z+1/2'
'x, -y+1/2, -z+1/2'
'z, x+1/2, y+1/2'
'z, -x+1/2, -y+1/2'
'-z, -x+1/2, y+1/2'
'-z, x+1/2, -y+1/2'
'y, z+1/2, x+1/2'
'-y, z+1/2, -x+1/2'
'y, -z+1/2, -x+1/2'
'-y, -z+1/2, x+1/2'
'y, x+1/2, -z+1/2'
'-y, -x+1/2, -z+1/2'
'y, -x+1/2, z+1/2'
'-y, x+1/2, z+1/2'
'x, z+1/2, -y+1/2'
'-x, z+1/2, y+1/2'
'-x, -z+1/2, -y+1/2'
'x, -z+1/2, y+1/2'
'z, y+1/2, -x+1/2'
'z, -y+1/2, x+1/2'
'-z, y+1/2, x+1/2'
'-z, -y+1/2, -x+1/2'
'x+1/2, y, z+1/2'
'-x+1/2, -y, z+1/2'
'-x+1/2, y, -z+1/2'
'x+1/2, -y, -z+1/2'
'z+1/2, x, y+1/2'
'z+1/2, -x, -y+1/2'
'-z+1/2, -x, y+1/2'
'-z+1/2, x, -y+1/2'
'y+1/2, z, x+1/2'
'-y+1/2, z, -x+1/2'
'y+1/2, -z, -x+1/2'
'-y+1/2, -z, x+1/2'
'y+1/2, x, -z+1/2'
'-y+1/2, -x, -z+1/2'
'y+1/2, -x, z+1/2'
'-y+1/2, x, z+1/2'
'x+1/2, z, -y+1/2'
'-x+1/2, z, y+1/2'
'-x+1/2, -z, -y+1/2'
'x+1/2, -z, y+1/2'
'z+1/2, y, -x+1/2'
'z+1/2, -y, x+1/2'
'-z+1/2, y, x+1/2'
'-z+1/2, -y, -x+1/2'
'x+1/2, y+1/2, z'
'-x+1/2, -y+1/2, z'
'-x+1/2, y+1/2, -z'
'x+1/2, -y+1/2, -z'
'z+1/2, x+1/2, y'
'z+1/2, -x+1/2, -y'
'-z+1/2, -x+1/2, y'
'-z+1/2, x+1/2, -y'
'y+1/2, z+1/2, x'
'-y+1/2, z+1/2, -x'
'y+1/2, -z+1/2, -x'
'-y+1/2, -z+1/2, x'
'y+1/2, x+1/2, -z'
'-y+1/2, -x+1/2, -z'
'y+1/2, -x+1/2, z'
'-y+1/2, x+1/2, z'
'x+1/2, z+1/2, -y'
'-x+1/2, z+1/2, y'
'-x+1/2, -z+1/2, -y'
'x+1/2, -z+1/2, y'
'z+1/2, y+1/2, -x'
'z+1/2, -y+1/2, x'
'-z+1/2, y+1/2, x'
'-z+1/2, -y+1/2, -x'
'-x, -y, -z'
'x, y, -z'
'x, -y, z'
'-x, y, z'
'-z, -x, -y'
'-z, x, y'
'z, x, -y'
'z, -x, y'
'-y, -z, -x'
'y, -z, x'
'-y, z, x'
'y, z, -x'
'-y, -x, z'
'y, x, z'
'-y, x, -z'
'y, -x, -z'
'-x, -z, y'
'x, -z, -y'
'x, z, y'
'-x, z, -y'
'-z, -y, x'
'-z, y, -x'
'z, -y, -x'
'z, y, x'
'-x, -y+1/2, -z+1/2'
'x, y+1/2, -z+1/2'
'x, -y+1/2, z+1/2'
'-x, y+1/2, z+1/2'
'-z, -x+1/2, -y+1/2'
'-z, x+1/2, y+1/2'
'z, x+1/2, -y+1/2'
'z, -x+1/2, y+1/2'
'-y, -z+1/2, -x+1/2'
'y, -z+1/2, x+1/2'
'-y, z+1/2, x+1/2'
'y, z+1/2, -x+1/2'
'-y, -x+1/2, z+1/2'
'y, x+1/2, z+1/2'
'-y, x+1/2, -z+1/2'
'y, -x+1/2, -z+1/2'
'-x, -z+1/2, y+1/2'
'x, -z+1/2, -y+1/2'
'x, z+1/2, y+1/2'
'-x, z+1/2, -y+1/2'
'-z, -y+1/2, x+1/2'
'-z, y+1/2, -x+1/2'
'z, -y+1/2, -x+1/2'
'z, y+1/2, x+1/2'
'-x+1/2, -y, -z+1/2'
'x+1/2, y, -z+1/2'
'x+1/2, -y, z+1/2'
'-x+1/2, y, z+1/2'
'-z+1/2, -x, -y+1/2'
'-z+1/2, x, y+1/2'
'z+1/2, x, -y+1/2'
'z+1/2, -x, y+1/2'
'-y+1/2, -z, -x+1/2'
'y+1/2, -z, x+1/2'
'-y+1/2, z, x+1/2'
'y+1/2, z, -x+1/2'
'-y+1/2, -x, z+1/2'
'y+1/2, x, z+1/2'
'-y+1/2, x, -z+1/2'
'y+1/2, -x, -z+1/2'
'-x+1/2, -z, y+1/2'
'x+1/2, -z, -y+1/2'
'x+1/2, z, y+1/2'
'-x+1/2, z, -y+1/2'
'-z+1/2, -y, x+1/2'
'-z+1/2, y, -x+1/2'
'z+1/2, -y, -x+1/2'
'z+1/2, y, x+1/2'
'-x+1/2, -y+1/2, -z'
'x+1/2, y+1/2, -z'
'x+1/2, -y+1/2, z'
'-x+1/2, y+1/2, z'
'-z+1/2, -x+1/2, -y'
'-z+1/2, x+1/2, y'
'z+1/2, x+1/2, -y'
'z+1/2, -x+1/2, y'
'-y+1/2, -z+1/2, -x'
'y+1/2, -z+1/2, x'
'-y+1/2, z+1/2, x'
'y+1/2, z+1/2, -x'
'-y+1/2, -x+1/2, z'
'y+1/2, x+1/2, z'
'-y+1/2, x+1/2, -z'
'y+1/2, -x+1/2, -z'
'-x+1/2, -z+1/2, y'
'x+1/2, -z+1/2, -y'
'x+1/2, z+1/2, y'
'-x+1/2, z+1/2, -y'
'-z+1/2, -y+1/2, x'
'-z+1/2, y+1/2, -x'
'z+1/2, -y+1/2, -x'
'z+1/2, y+1/2, x'

loop_
_atom_site_label
_atom_site_type_symbol
_atom_site_fract_x
_atom_site_fract_y
_atom_site_fract_z
_atom_site_U_iso_or_equiv
_atom_site_adp_type
_atom_site_occupancy
_atom_site_symmetry_multiplicity
_atom_site_calc_flag
_atom_site_refinement_flags
N1 N 0.63028(8) 0.65510(8) 0.32036(7) 0.0488(8) Uani 0.50 1 d P
C1 C 0.63028(8) 0.65510(8) 0.32036(7) 0.0488(8) Uani 0.50 1 d P
C2 C 0.60514(8) 0.62947(8) 0.26611(8) 0.0439(7) Uani 1 1 d .
H2A H 0.6029 0.6439 0.2844 0.053 Uiso 0.50 1 d PR
C3 C 0.58353(8) 0.63242(8) 0.23868(8) 0.0419(7) Uani 1 1 d .
H3A H 0.5713 0.6521 0.2353 0.050 Uiso 0.50 1 d PR
C4 C 0.58071(8) 0.60583(8) 0.21637(8) 0.0452(8) Uani 1 1 d .
H4A H 0.5653 0.6117 0.1988 0.068 Uiso 0.50 1 d PR
C5 C 0.55567(18) 0.60787(17) 0.18818(16) 0.0512(17) Uani 0.50 1 d P
C5' C 0.56276(16) 0.66366(17) 0.23382(16) 0.0476(15) Uani 0.50 1 d P
Co1 Co 0.5000 0.672348(14) 0.172348(14) 0.0400(3) Uani 1 4 d S
Co2 Co 0.5000 0.84558(3) 0.5000 0.0457(3) Uani 1 8 d S
N2 N 0.60548(13) 0.65562(13) 0.29450(14) 0.0453(12) Uani 0.50 1 d P
H2 H 0.5904 0.6711 0.2947 0.054 Uiso 0.50 1 d PR
O1 O 0.53353(11) 0.62961(11) 0.18558(12) 0.0487(11) Uani 0.50 1 d P
O2 O 0.55678(10) 0.58639(10) 0.16485(10) 0.0446(10) Uani 0.50 1 d P
O1' O 0.54399(11) 0.66853(12) 0.20952(11) 0.0480(11) Uani 0.50 1 d P
O2' O 0.56498(12) 0.68754(11) 0.25461(12) 0.0507(12) Uani 0.50 1 d P
O1W O 0.5000 0.63333(7) 0.13333(7) 0.0416(10) Uani 1 4 d S
O2W O 0.5000 0.71129(7) 0.21129(7) 0.0394(9) Uani 1 4 d S
O3W O 0.5000 0.79027(15) 0.5000 0.0455(14) Uani 1 8 d S
O4W O 0.46274(5) 0.84281(8) 0.53726(5) 0.0461(7) Uani 1 2 d S
O5W O 0.5000 0.90075(15) 0.5000 0.0431(13) Uani 1 8 d S

loop_
_atom_site_aniso_label
_atom_site_aniso_U_11
_atom_site_aniso_U_22
_atom_site_aniso_U_33
_atom_site_aniso_U_23
_atom_site_aniso_U_13
_atom_site_aniso_U_12
N1 0.0494(17) 0.0492(17) 0.0479(16) -0.0153(13) -0.0073(13) 0.0111(13)
C1 0.0494(17) 0.0492(17) 0.0479(16) -0.0153(13) -0.0073(13) 0.0111(13)
C2 0.0470(17) 0.0429(16) 0.0418(16) -0.0125(13) -0.0127(13) -0.0074(13)
C3 0.0412(15) 0.0420(16) 0.0425(16) 0.0073(13) -0.0100(13) 0.0118(13)
C4 0.0426(17) 0.0507(18) 0.0421(16) -0.0043(14) -0.0138(13) 0.0073(14)
C5 0.060(4) 0.050(4) 0.044(4) 0.015(3) -0.015(3) -0.019(3)
C5' 0.048(3) 0.048(4) 0.047(3) 0.012(3) -0.011(3) 0.012(3)
Co1 0.0401(5) 0.0399(3) 0.0399(3) -0.0099(3) 0.000 0.000
Co2 0.0456(5) 0.0459(7) 0.0456(5) 0.000 0.000 0.000
N2 0.038(3) 0.041(3) 0.056(3) -0.022(2) -0.001(2) 0.008(2)
O1 0.043(2) 0.051(3) 0.052(3) 0.016(2) 0.013(2) 0.011(2)
O2 0.046(2) 0.043(2) 0.045(2) -0.0106(19) -0.0099(18) -0.0120(18)
O1' 0.043(2) 0.057(3) 0.043(2) 0.014(2) 0.0086(19) 0.007(2)
O2' 0.052(3) 0.043(2) 0.057(3) 0.017(2) 0.018(2) 0.020(2)
O1W 0.035(2) 0.0446(14) 0.0446(14) -0.0124(18) 0.000 0.000
O2W 0.048(2) 0.0353(13) 0.0353(13) -0.0023(16) 0.000 0.000
O3W 0.047(2) 0.042(3) 0.047(2) 0.000 0.000 0.000
O4W 0.0475(11) 0.0432(17) 0.0475(11) 0.0106(9) 0.0075(14) -0.0106(9)
O5W 0.044(2) 0.040(3) 0.044(2) 0.000 0.000 0.000

loop_
_atom_type_symbol
_atom_type_description
_atom_type_scat_dispersion_real
_atom_type_scat_dispersion_imag
_atom_type_scat_source
C C 0.0033 0.0016 'International Tables Vol C Tables 4.2.6.8 and 6.1.1.4'
H H 0.0000 0.0000 'International Tables Vol C Tables 4.2.6.8 and 6.1.1.4'
N N 0.0061 0.0033 'International Tables Vol C Tables 4.2.6.8 and 6.1.1.4'
O O 0.0106 0.0060 'International Tables Vol C Tables 4.2.6.8 and 6.1.1.4'
Co Co 0.3494 0.9721 'International Tables Vol C Tables 4.2.6.8 and 6.1.1.4'

loop_
_geom_angle_atom_site_label_1
_geom_angle_atom_site_label_2
_geom_angle_atom_site_label_3
_geom_angle
_geom_angle_site_symmetry_1
_geom_angle_site_symmetry_3
C1 N1 N1 0.0(2) 114_566 114_566
C1 N1 C1 120.000(2) 114_566 110
N1 N1 C1 120.000(2) 114_566 110
C1 N1 N1 120.000(2) 114_566 110
N1 N1 N1 120.000(2) 114_566 110
C1 N1 N1 0.0(3) 110 110
C1 N1 N2 120.0(2) 114_566 .
N1 N1 N2 120.0(2) 114_566 .
C1 N1 N2 120.0(2) 110 .
N1 N1 N2 120.0(2) 110 .
C2 C2 C3 119.71(19) 110 .
C2 C2 N2 118.2(2) 110 .
C3 C2 N2 121.6(3) . .
C2 C2 H2A 120.3 110 .
C3 C2 H2A 120.0 . .
N2 C2 H2A 7.4 . .
C4 C3 C2 119.1(3) . .
C4 C3 C5' 120.3(4) . .
C2 C3 C5' 120.6(4) . .
C4 C3 H3A 120.4 . .
C2 C3 H3A 120.5 . .
C5' C3 H3A 2.0 . .
C3 C4 C4 118.87(17) . 110
C3 C4 C5 119.4(4) . .
C4 C4 C5 120.5(3) 110 .
C3 C4 H4A 109.3 . .
C4 C4 H4A 128.7 110 .
C5 C4 H4A 11.1 . .
O1 C5 O2 115.9(6) . .
O1 C5 C4 124.9(6) . .
O2 C5 C4 119.3(6) . .
O1 C5 H4A 109.8 . .
O2 C5 H4A 132.9 . .
C4 C5 H4A 18.2 . .
O1' C5' O2' 115.9(6) . .
O1' C5' C3 124.1(6) . .
O2' C5' C3 119.9(5) . .
O1' C5' H3A 124.0 . .
O2' C5' H3A 119.8 . .
C3 C5' H3A 3.2 . .
O2W Co1 O1W 180.00(14) . .
O2W Co1 O1 111.91(13) . 100_655
O1W Co1 O1 68.09(13) . 100_655
O2W Co1 O1 111.91(13) . .
O1W Co1 O1 68.09(13) . .
O1 Co1 O1 73.7(2) 100_655 .
O2W Co1 O1 111.91(13) . 42_654
O1W Co1 O1 68.09(13) . 42_654
O1 Co1 O1 90.1(2) 100_655 42_654
O1 Co1 O1 136.2(3) . 42_654
O2W Co1 O1 111.91(13) . 139_554
O1W Co1 O1 68.09(13) . 139_554
O1 Co1 O1 136.2(3) 100_655 139_554
O1 Co1 O1 90.1(2) . 139_554
O1 Co1 O1 73.7(2) 42_654 139_554
O2W Co1 O1' 65.88(12) . .
O1W Co1 O1' 114.12(12) . .
O1 Co1 O1' 104.72(15) 100_655 .
O1 Co1 O1' 48.69(17) . .
O1 Co1 O1' 164.80(15) 42_654 .
O1 Co1 O1' 92.91(16) 139_554 .
O2W Co1 O1' 65.88(12) . 100_655
O1W Co1 O1' 114.12(12) . 100_655
O1 Co1 O1' 48.69(17) 100_655 100_655
O1 Co1 O1' 104.72(15) . 100_655
O1 Co1 O1' 92.91(16) 42_654 100_655
O1 Co1 O1' 164.80(15) 139_554 100_655
O1' Co1 O1' 99.3(2) . 100_655
O2W Co1 O1' 65.88(12) . 139_554
O1W Co1 O1' 114.12(12) . 139_554
O1 Co1 O1' 164.80(15) 100_655 139_554
O1 Co1 O1' 92.91(16) . 139_554
O1 Co1 O1' 104.72(15) 42_654 139_554
O1 Co1 O1' 48.69(17) 139_554 139_554
O1' Co1 O1' 60.3(2) . 139_554
O1' Co1 O1' 131.8(2) 100_655 139_554
O2W Co1 O1' 65.88(12) . 42_654
O1W Co1 O1' 114.12(12) . 42_654
O1 Co1 O1' 92.91(16) 100_655 42_654
O1 Co1 O1' 164.80(15) . 42_654
O1 Co1 O1' 48.69(17) 42_654 42_654
O1 Co1 O1' 104.72(15) 139_554 42_654
O1' Co1 O1' 131.8(2) . 42_654
O1' Co1 O1' 60.3(2) 100_655 42_654
O1' Co1 O1' 99.3(2) 139_554 42_654
O4W Co2 O4W 89.842(10) 100_655 .
O4W Co2 O4W 173.98(18) 100_655 98_556
O4W Co2 O4W 89.842(10) . 98_556
O4W Co2 O4W 89.842(10) 100_655 3_656
O4W Co2 O4W 173.98(18) . 3_656
O4W Co2 O4W 89.842(10) 98_556 3_656
O4W Co2 O5W 93.01(9) 100_655 .
O4W Co2 O5W 93.01(9) . .
O4W Co2 O5W 93.01(9) 98_556 .
O4W Co2 O5W 93.01(9) 3_656 .
O4W Co2 O3W 86.99(9) 100_655 .
O4W Co2 O3W 86.99(9) . .
O4W Co2 O3W 86.99(9) 98_556 .
O4W Co2 O3W 86.99(9) 3_656 .
O5W Co2 O3W 180.000(2) . .
N1 N2 C2 121.8(4) . .
N1 N2 H2A 124.7 . .
C2 N2 H2A 11.1 . .
N1 N2 H2 119.2 . .
C2 N2 H2 119.0 . .
H2A N2 H2 115.1 . .
C5 O1 Co1 168.5(4) . .
C5 O2 O2 120.2(4) . 110
C5' O1' Co1 166.9(4) . .

loop_
_geom_bond_atom_site_label_1
_geom_bond_atom_site_label_2
_geom_bond_distance
_geom_bond_site_symmetry_2
N1 C1 1.380(5) 114_566
N1 N1 1.380(5) 114_566
N1 C1 1.396(6) 110
N1 N1 1.396(6) 110
N1 N2 1.425(6) .
C2 C2 1.368(6) 110
C2 C3 1.394(4) .
C2 N2 1.535(5) .
C2 H2A 0.9300 .
C3 C4 1.385(4) .
C3 C5' 1.504(6) .
C3 H3A 0.9300 .
C4 C4 1.412(6) 110
C4 C5 1.502(7) .
C4 H4A 0.9600 .
C5 O1 1.238(9) .
C5 O2 1.262(8) .
C5 H4A 0.5893 .
C5' O1' 1.236(7) .
C5' O2' 1.262(8) .
C5' H3A 0.5759 .
Co1 O2W 2.190(4) .
Co1 O1W 2.195(4) .
Co1 O1 2.224(4) 100_655
Co1 O1 2.224(4) .
Co1 O1 2.224(4) 42_654
Co1 O1 2.224(4) 139_554
Co1 O1' 2.296(5) .
Co1 O1' 2.296(5) 100_655
Co1 O1' 2.296(5) 139_554
Co1 O1' 2.296(5) 42_654
Co2 O4W 2.098(3) 100_655
Co2 O4W 2.098(3) .
Co2 O4W 2.098(3) 98_556
Co2 O4W 2.098(3) 3_656
Co2 O5W 2.194(6) .
Co2 O3W 2.200(6) .
N2 H2A 0.6246 .
N2 H2 0.8600 .
O2 O2 1.665(9) 110

loop_
_geom_torsion_atom_site_label_1
_geom_torsion_atom_site_label_2
_geom_torsion_atom_site_label_3
_geom_torsion_atom_site_label_4
_geom_torsion
_geom_torsion_site_symmetry_1
_geom_torsion_site_symmetry_4
C2 C2 C3 C4 17.3(4) 110 .
N2 C2 C3 C4 -170.7(4) . .
C2 C2 C3 C5' -164.4(3) 110 .
N2 C2 C3 C5' 7.6(6) . .
C2 C3 C4 C4 -17.2(4) . 110
C5' C3 C4 C4 164.5(3) . 110
C2 C3 C4 C5 175.7(4) . .
C5' C3 C4 C5 -2.6(6) . .
C3 C4 C5 O1 -10.7(8) . .
C4 C4 C5 O1 -177.6(5) 110 .
C3 C4 C5 O2 168.6(5) . .
C4 C4 C5 O2 1.7(7) 110 .
C4 C3 C5' O1' -4.4(8) . .
C2 C3 C5' O1' 177.3(5) . .
C4 C3 C5' O2' 178.7(5) . .
C2 C3 C5' O2' 0.4(8) . .
C1 N1 N2 C2 178.1(3) 114_566 .
N1 N1 N2 C2 178.1(3) 114_566 .
C1 N1 N2 C2 -0.2(6) 110 .
N1 N1 N2 C2 -0.2(6) 110 .
C2 C2 N2 N1 0.2(6) 110 .
C3 C2 N2 N1 -172.0(4) . .
O2 C5 O1 Co1 -69(3) . .
C4 C5 O1 Co1 110(2) . .
O2W Co1 O1 C5 -112(2) . .
O1W Co1 O1 C5 68(2) . .
O1 Co1 O1 C5 141(2) 100_655 .
O1 Co1 O1 C5 68(2) 42_654 .
O1 Co1 O1 C5 2(3) 139_554 .
O1' Co1 O1 C5 -92(2) . .
O1' Co1 O1 C5 179(100) 100_655 .
O1' Co1 O1 C5 -47(2) 139_554 .
O1' Co1 O1 C5 170(2) 42_654 .
O1 C5 O2 O2 177.7(4) . 110
C4 C5 O2 O2 -1.7(7) . 110
O2' C5' O1' Co1 -90(2) . .
C3 C5' O1' Co1 93(2) . .
O2W Co1 O1' C5' 78(2) . .
O1W Co1 O1' C5' -102(2) . .
O1 Co1 O1' C5' -30(2) 100_655 .
O1 Co1 O1' C5' -82(2) . .
O1 Co1 O1' C5' 162.7(19) 42_654 .
O1 Co1 O1' C5' -169(2) 139_554 .
O1' Co1 O1' C5' 20(2) 100_655 .
O1' Co1 O1' C5' 153(2) 139_554 .
O1' Co1 O1' C5' 78(2) 42_654 .

loop_
_platon_squeeze_void_nr
_platon_squeeze_void_average_x
_platon_squeeze_void_average_y
_platon_squeeze_void_average_z
_platon_squeeze_void_volume
_platon_squeeze_void_count_electrons
_platon_squeeze_void_content
1 -0.001 -0.002 -0.001 12793 1330 ' '
2 0.500 0.000 0.000 5365 570 ' '
3 0.000 0.000 0.500 5365 570 ' '
4 0.000 0.500 0.000 5365 570 ' '
5 0.500 0.500 0.500 5365 570 ' '
